data_7032902
loop_
_publ_author_name
'Rosas-S\'anchez, Alfredo'
'Toscano, Rub\'en A'
'L\'opez-Cort\'es, Jos\'e G'
'Ortega-Alfaro, M Carmen'

_publ_section_title
;
 An expedient approach to synthesize fluorescent 3-substituted
 4H-quinolizin-4-ones via (\h(4)-vinylketene)-Fe(CO)3 complexes.
;
_journal_issue 2
_journal_name_full 'Dalton transactions (Cambridge, England : 2003)'
_journal_page_first 578
_journal_page_last 590
_journal_paper_doi 10.1039/c4dt03021d
_journal_volume 44
_journal_year 2015
_chemical_formula_moiety 'C18 H11 Fe N O5'
_chemical_formula_sum 'C18 H11 Fe N O5'
_chemical_formula_weight 377.13
_chemical_name_systematic
;
 ?
;
_space_group_crystal_system triclinic
_space_group_IT_number 2
_space_group_name_Hall '-P 1'
_space_group_name_H-M_alt 'P -1'
_symmetry_space_group_name_Hall '-P 1'
_symmetry_space_group_name_H-M 'P -1'
_atom_sites_solution_hydrogens geom
_atom_sites_solution_primary direct
_atom_sites_solution_secondary difmap
_audit_creation_method SHELXL-2014
_cell_angle_alpha 92.570(2)
_cell_angle_beta 104.792(2)
_cell_angle_gamma 105.483(2)
_cell_formula_units_Z 2
_cell_length_a 7.1357(9)
_cell_length_b 10.0365(13)
_cell_length_c 12.6590(16)
_cell_measurement_reflns_used 6603
_cell_measurement_temperature 298(2)
_cell_measurement_theta_max 25.37
_cell_measurement_theta_min 2.540
_cell_volume 838.51(19)
_computing_cell_refinement 'APEX2 v2012.10.0(Bruker, 2012)'
_computing_data_collection 'APEX2 v2012.10.0(Bruker, 2012)'
_computing_data_reduction 'SAINT V8.27B (Bruker, 2012)'
_computing_molecular_graphics 'XP V 5.1 (Bruker, 1998)'
_computing_publication_material 'CIFTAB V 2013/2 (Sheldrick, 2013)'
_computing_structure_refinement 'SHELXL-2014/1 (Sheldrick, 2014)'
_computing_structure_solution 'SHELXS-2012 (Bruker, 2013)'
_diffrn_ambient_temperature 298(2)
_diffrn_detector_area_resol_mean 8.333
_diffrn_measured_fraction_theta_full 0.995
_diffrn_measured_fraction_theta_max 0.994
_diffrn_measurement_device_type 'Bruker Smart Apex CCD diffractometer 01-670'
_diffrn_measurement_method \w-scans
_diffrn_radiation_monochromator graphite
_diffrn_radiation_type MoK\a
_diffrn_radiation_wavelength 0.71073
_diffrn_reflns_av_R_equivalents 0.0206
_diffrn_reflns_av_unetI/netI 0.0212
_diffrn_reflns_Laue_measured_fraction_full 0.995
_diffrn_reflns_Laue_measured_fraction_max 0.994
_diffrn_reflns_limit_h_max 8
_diffrn_reflns_limit_h_min -8
_diffrn_reflns_limit_k_max 12
_diffrn_reflns_limit_k_min -12
_diffrn_reflns_limit_l_max 15
_diffrn_reflns_limit_l_min -15
_diffrn_reflns_number 9209
_diffrn_reflns_point_group_measured_fraction_full 0.995
_diffrn_reflns_point_group_measured_fraction_max 0.994
_diffrn_reflns_theta_full 25.242
_diffrn_reflns_theta_max 25.368
_diffrn_reflns_theta_min 1.676
_diffrn_source 'fine-focus sealed tube'
_exptl_absorpt_coefficient_mu 0.927
_exptl_absorpt_correction_T_max 0.8192
_exptl_absorpt_correction_T_min 0.7252
_exptl_absorpt_correction_type multi-scan
_exptl_absorpt_process_details '(Sheldrick, 2008)'
_exptl_crystal_colour orange
_exptl_crystal_density_diffrn 1.494
_exptl_crystal_description block
_exptl_crystal_F_000 384
_exptl_crystal_recrystallization_method 'Re-crystallisation from solvent: '
_exptl_crystal_size_max 0.312
_exptl_crystal_size_mid 0.296
_exptl_crystal_size_min 0.282
_refine_diff_density_max 0.306
_refine_diff_density_min -0.197
_refine_diff_density_rms 0.052
_refine_ls_extinction_method none
_refine_ls_goodness_of_fit_ref 1.061
_refine_ls_hydrogen_treatment constr
_refine_ls_matrix_type full
_refine_ls_number_parameters 226
_refine_ls_number_reflns 3065
_refine_ls_number_restraints 0
_refine_ls_restrained_S_all 1.061
_refine_ls_R_factor_all 0.0332
_refine_ls_R_factor_gt 0.0308
_refine_ls_shift/su_max 0.001
_refine_ls_shift/su_mean 0.000
_refine_ls_structure_factor_coef Fsqd
_refine_ls_weighting_details 'w=1/[\s^2^(Fo^2^)+(0.0478P)^2^+0.1540P] where P=(Fo^2^+2Fc^2^)/3'
_refine_ls_weighting_scheme calc
_refine_ls_wR_factor_gt 0.0800
_refine_ls_wR_factor_ref 0.0818
_reflns_Friedel_coverage 0.000
_reflns_number_gt 2833
_reflns_number_total 3065
_reflns_threshold_expression 'I > 2\s(I)'
_cod_data_source_file c4dt03021d2.cif
_cod_data_source_block Compound_2a
_cod_depositor_comments 'Adding full bibliography for 7032902--7032907.cif.'
_cod_database_code 7032902
_shelx_space_group_comment
;
The symmetry employed for this shelxl refinement is uniquely defined
by the following loop, which should always be used as a source of
symmetry information in preference to the above space-group names.
They are only intended as comments.
;
_shelx_estimated_absorpt_t_min 0.761
_shelx_estimated_absorpt_t_max 0.780
_shelxl_version_number 2014-1

loop_
_space_group_symop_operation_xyz
'x, y, z'
'-x, -y, -z'

loop_
_atom_site_label
_atom_site_type_symbol
_atom_site_fract_x
_atom_site_fract_y
_atom_site_fract_z
_atom_site_U_iso_or_equiv
_atom_site_adp_type
_atom_site_occupancy
_atom_site_site_symmetry_order
_atom_site_calc_flag
_atom_site_refinement_flags_posn
_atom_site_refinement_flags_adp
Fe1 Fe 0.09648(4) 0.89185(2) 0.25742(2) 0.04197(11) Uani 1 1 d . .
O1 O 0.5888(3) 1.11376(16) 0.39373(11) 0.0724(5) Uani 1 1 d . .
O2 O -0.0332(3) 0.68750(16) 0.05926(12) 0.0672(4) Uani 1 1 d . .
O3 O 0.1820(3) 1.10271(18) 0.44698(14) 0.0841(5) Uani 1 1 d . .
O4 O -0.0589(3) 1.07979(18) 0.10961(15) 0.0830(5) Uani 1 1 d . .
O5 O -0.1854(3) 0.6998(2) 0.35368(17) 0.0925(6) Uani 1 1 d . .
C1 C 0.5231(3) 1.06764(19) 0.29644(14) 0.0474(4) Uani 1 1 d . .
C2 C 0.4017(3) 0.92099(18) 0.26004(14) 0.0421(4) Uani 1 1 d . .
H2 H 0.4228 0.8778 0.1947 0.050 Uiso 1 1 calc R U
C3 C 0.3543(3) 0.82992(18) 0.33745(14) 0.0425(4) Uani 1 1 d . .
H3 H 0.4161 0.8722 0.4141 0.051 Uiso 1 1 calc R U
N4 N 0.3389(3) 0.62304(17) 0.22594(13) 0.0536(4) Uani 1 1 d . .
C5 C 0.3296(3) 0.67881(18) 0.32178(14) 0.0439(4) Uani 1 1 d . .
C6 C 0.3020(3) 0.5999(2) 0.40695(16) 0.0553(5) Uani 1 1 d . .
H6 H 0.2947 0.6411 0.4725 0.066 Uiso 1 1 calc R U
C7 C 0.2854(4) 0.4597(2) 0.39311(19) 0.0663(6) Uani 1 1 d . .
H7 H 0.2656 0.4049 0.4488 0.080 Uiso 1 1 calc R U
C8 C 0.2987(4) 0.4028(2) 0.2960(2) 0.0668(6) Uani 1 1 d . .
H8 H 0.2908 0.3090 0.2849 0.080 Uiso 1 1 calc R U
C9 C 0.3240(4) 0.4872(2) 0.21535(19) 0.0649(6) Uani 1 1 d . .
H9 H 0.3312 0.4474 0.1493 0.078 Uiso 1 1 calc R U
C10 C 0.5698(3) 1.16058(18) 0.21147(15) 0.0455(4) Uani 1 1 d . .
C11 C 0.4660(3) 1.1281(2) 0.10075(15) 0.0516(4) Uani 1 1 d . .
H11 H 0.3640 1.0445 0.0762 0.062 Uiso 1 1 calc R U
C12 C 0.5139(4) 1.2198(2) 0.02660(17) 0.0614(5) Uani 1 1 d . .
H12 H 0.4427 1.1983 -0.0475 0.074 Uiso 1 1 calc R U
C13 C 0.6668(4) 1.3427(2) 0.0623(2) 0.0674(6) Uani 1 1 d . .
H13 H 0.6992 1.4037 0.0122 0.081 Uiso 1 1 calc R U
C14 C 0.7715(4) 1.3755(2) 0.1719(2) 0.0686(6) Uani 1 1 d . .
H14 H 0.8758 1.4580 0.1958 0.082 Uiso 1 1 calc R U
C15 C 0.7220(3) 1.2863(2) 0.24615(18) 0.0565(5) Uani 1 1 d . .
H15 H 0.7909 1.3102 0.3205 0.068 Uiso 1 1 calc R U
C16 C 0.0237(3) 0.76387(19) 0.13627(15) 0.0464(4) Uani 1 1 d . .
C17 C 0.1566(3) 1.0227(2) 0.37574(17) 0.0556(5) Uani 1 1 d . .
C18 C -0.0013(3) 1.0071(2) 0.16780(17) 0.0563(5) Uani 1 1 d . .
C19 C -0.0815(3) 0.7762(2) 0.31545(18) 0.0595(5) Uani 1 1 d . .

loop_
_atom_site_aniso_label
_atom_site_aniso_U_11
_atom_site_aniso_U_22
_atom_site_aniso_U_33
_atom_site_aniso_U_23
_atom_site_aniso_U_13
_atom_site_aniso_U_12
Fe1 0.04716(17) 0.03815(16) 0.03924(16) 0.00144(10) 0.01273(11) 0.00984(11)
O1 0.0933(11) 0.0593(9) 0.0386(8) -0.0021(6) 0.0132(7) -0.0149(8)
O2 0.0792(10) 0.0577(9) 0.0509(8) -0.0093(7) 0.0036(7) 0.0132(7)
O3 0.1204(15) 0.0655(10) 0.0672(10) -0.0157(9) 0.0356(10) 0.0230(10)
O4 0.1019(13) 0.0731(11) 0.0751(11) 0.0146(9) 0.0039(9) 0.0458(10)
O5 0.0874(12) 0.0854(12) 0.0997(13) 0.0046(10) 0.0545(11) -0.0098(10)
C1 0.0492(10) 0.0469(10) 0.0399(9) 0.0019(7) 0.0130(8) 0.0036(8)
C2 0.0431(9) 0.0430(9) 0.0374(8) 0.0021(7) 0.0114(7) 0.0079(7)
C3 0.0456(9) 0.0416(9) 0.0351(8) 0.0032(7) 0.0071(7) 0.0080(7)
N4 0.0665(10) 0.0498(9) 0.0465(8) 0.0052(7) 0.0136(7) 0.0221(8)
C5 0.0416(9) 0.0453(9) 0.0411(9) 0.0062(7) 0.0051(7) 0.0122(7)
C6 0.0661(12) 0.0503(11) 0.0452(10) 0.0098(8) 0.0115(9) 0.0130(9)
C7 0.0773(14) 0.0501(11) 0.0652(13) 0.0193(10) 0.0101(11) 0.0151(10)
C8 0.0755(14) 0.0447(11) 0.0782(15) 0.0091(10) 0.0111(12) 0.0236(10)
C9 0.0774(14) 0.0575(12) 0.0601(12) -0.0024(10) 0.0139(11) 0.0267(11)
C10 0.0485(9) 0.0438(9) 0.0451(9) 0.0042(7) 0.0197(8) 0.0087(8)
C11 0.0583(11) 0.0506(10) 0.0460(10) 0.0061(8) 0.0201(8) 0.0106(9)
C12 0.0754(14) 0.0689(13) 0.0495(11) 0.0161(10) 0.0273(10) 0.0259(11)
C13 0.0827(15) 0.0612(13) 0.0734(15) 0.0288(11) 0.0434(13) 0.0213(12)
C14 0.0690(14) 0.0519(12) 0.0845(16) 0.0140(11) 0.0340(12) 0.0036(10)
C15 0.0575(11) 0.0493(11) 0.0561(11) 0.0026(9) 0.0198(9) 0.0013(9)
C16 0.0484(10) 0.0426(9) 0.0440(10) 0.0053(8) 0.0080(8) 0.0108(8)
C17 0.0667(12) 0.0490(11) 0.0529(11) 0.0044(9) 0.0220(9) 0.0146(9)
C18 0.0608(12) 0.0503(11) 0.0563(11) -0.0008(9) 0.0103(9) 0.0201(9)
C19 0.0584(12) 0.0576(12) 0.0611(12) -0.0030(10) 0.0251(10) 0.0080(10)

loop_
_atom_type_symbol
_atom_type_description
_atom_type_scat_dispersion_real
_atom_type_scat_dispersion_imag
_atom_type_scat_source
C C 0.0033 0.0016 'International Tables Vol C Tables 4.2.6.8 and 6.1.1.4'
H H 0.0000 0.0000 'International Tables Vol C Tables 4.2.6.8 and 6.1.1.4'
N N 0.0061 0.0033 'International Tables Vol C Tables 4.2.6.8 and 6.1.1.4'
O O 0.0106 0.0060 'International Tables Vol C Tables 4.2.6.8 and 6.1.1.4'
Fe Fe 0.3463 0.8444 'International Tables Vol C Tables 4.2.6.8 and 6.1.1.4'

loop_
_geom_angle_atom_site_label_1
_geom_angle_atom_site_label_2
_geom_angle_atom_site_label_3
_geom_angle
C18 Fe1 C19 116.34(10)
C18 Fe1 C16 87.77(8)
C19 Fe1 C16 90.18(9)
C18 Fe1 C17 89.79(9)
C19 Fe1 C17 89.15(9)
C16 Fe1 C17 176.87(8)
C18 Fe1 C2 108.18(8)
C19 Fe1 C2 135.36(9)
C16 Fe1 C2 88.37(7)
C17 Fe1 C2 94.26(8)
C18 Fe1 C3 146.79(9)
C19 Fe1 C3 96.81(9)
C16 Fe1 C3 94.37(7)
C17 Fe1 C3 88.75(8)
C2 Fe1 C3 38.97(6)
O1 C1 C2 121.61(16)
O1 C1 C10 119.50(17)
C2 C1 C10 118.89(15)
C3 C2 C1 120.70(15)
C3 C2 Fe1 71.04(10)
C1 C2 Fe1 111.39(12)
C3 C2 H2 115.3
C1 C2 H2 115.3
Fe1 C2 H2 115.3
C2 C3 C5 123.66(16)
C2 C3 Fe1 69.99(10)
C5 C3 Fe1 115.19(11)
C2 C3 H3 113.6
C5 C3 H3 113.6
Fe1 C3 H3 113.6
C9 N4 C5 117.25(18)
N4 C5 C6 122.13(17)
N4 C5 C3 118.39(16)
C6 C5 C3 119.46(17)
C7 C6 C5 119.2(2)
C7 C6 H6 120.4
C5 C6 H6 120.4
C8 C7 C6 118.8(2)
C8 C7 H7 120.6
C6 C7 H7 120.6
C7 C8 C9 118.5(2)
C7 C8 H8 120.7
C9 C8 H8 120.7
N4 C9 C8 124.0(2)
N4 C9 H9 118.0
C8 C9 H9 118.0
C11 C10 C15 118.79(18)
C11 C10 C1 122.96(16)
C15 C10 C1 118.23(17)
C12 C11 C10 120.14(19)
C12 C11 H11 119.9
C10 C11 H11 119.9
C13 C12 C11 120.2(2)
C13 C12 H12 119.9
C11 C12 H12 119.9
C14 C13 C12 120.1(2)
C14 C13 H13 120.0
C12 C13 H13 120.0
C15 C14 C13 120.0(2)
C15 C14 H14 120.0
C13 C14 H14 120.0
C14 C15 C10 120.8(2)
C14 C15 H15 119.6
C10 C15 H15 119.6
O2 C16 Fe1 175.20(17)
O3 C17 Fe1 176.0(2)
O4 C18 Fe1 178.0(2)
O5 C19 Fe1 176.1(2)

loop_
_geom_bond_atom_site_label_1
_geom_bond_atom_site_label_2
_geom_bond_distance
Fe1 C18 1.804(2)
Fe1 C19 1.807(2)
Fe1 C16 1.8254(19)
Fe1 C17 1.829(2)
Fe1 C2 2.1104(17)
Fe1 C3 2.1242(18)
O1 C1 1.220(2)
O2 C16 1.126(2)
O3 C17 1.125(3)
O4 C18 1.139(2)
O5 C19 1.134(3)
C1 C2 1.478(2)
C1 C10 1.498(2)
C2 C3 1.412(2)
C2 H2 0.9800
C3 C5 1.478(2)
C3 H3 0.9800
N4 C9 1.337(3)
N4 C5 1.338(2)
C5 C6 1.389(3)
C6 C7 1.379(3)
C6 H6 0.9300
C7 C8 1.369(3)
C7 H7 0.9300
C8 C9 1.371(3)
C8 H8 0.9300
C9 H9 0.9300
C10 C11 1.385(3)
C10 C15 1.393(3)
C11 C12 1.385(3)
C11 H11 0.9300
C12 C13 1.377(3)
C12 H12 0.9300
C13 C14 1.375(3)
C13 H13 0.9300
C14 C15 1.372(3)
C14 H14 0.9300
C15 H15 0.9300

loop_
_geom_torsion_atom_site_label_1
_geom_torsion_atom_site_label_2
_geom_torsion_atom_site_label_3
_geom_torsion_atom_site_label_4
_geom_torsion
O1 C1 C2 C3 1.3(3)
C10 C1 C2 C3 -179.95(16)
O1 C1 C2 Fe1 81.3(2)
C10 C1 C2 Fe1 -99.93(17)
C1 C2 C3 C5 -148.29(17)
Fe1 C2 C3 C5 107.55(16)
C1 C2 C3 Fe1 104.15(16)
C9 N4 C5 C6 -1.2(3)
C9 N4 C5 C3 177.47(18)
C2 C3 C5 N4 -4.8(3)
Fe1 C3 C5 N4 77.12(19)
C2 C3 C5 C6 173.90(17)
Fe1 C3 C5 C6 -104.21(17)
N4 C5 C6 C7 0.6(3)
C3 C5 C6 C7 -177.98(18)
C5 C6 C7 C8 0.6(3)
C6 C7 C8 C9 -1.3(3)
C5 N4 C9 C8 0.5(3)
C7 C8 C9 N4 0.8(4)
O1 C1 C10 C11 -164.8(2)
C2 C1 C10 C11 16.5(3)
O1 C1 C10 C15 14.0(3)
C2 C1 C10 C15 -164.73(18)
C15 C10 C11 C12 -0.1(3)
C1 C10 C11 C12 178.76(18)
C10 C11 C12 C13 0.9(3)
C11 C12 C13 C14 -0.5(3)
C12 C13 C14 C15 -0.8(4)
C13 C14 C15 C10 1.7(4)
C11 C10 C15 C14 -1.3(3)
C1 C10 C15 C14 179.9(2)
